data_7221660
loop_
_publ_author_name
'Zhang, Zhong'
'Feng, Yan-Fang'
'Wei, Qiu-Yu'
'Hu, Kun'
'Chen, Zi-Lu'
'Liang, Fu-Pei'

_publ_section_title
;
 Metal-controlled structural variations of coordination architectures
 constructed from flexible 1H-benzimidazole-1-propionic acid
;
_journal_issue 35
_journal_name_full CrystEngComm
_journal_page_first 6724
_journal_paper_doi 10.1039/C5CE01250C
_journal_volume 17
_journal_year 2015
_chemical_formula_moiety 'C240 H216 Cd12 N48 O48, 8(H2 O)'
_chemical_formula_sum 'C240 H232 Cd12 N48 O56'
_chemical_formula_weight 6033.54
_space_group_crystal_system trigonal
_space_group_IT_number 148
_symmetry_space_group_name_Hall '-R 3'
_symmetry_space_group_name_H-M 'R -3 :H'
_atom_sites_solution_hydrogens geom
_atom_sites_solution_primary direct
_atom_sites_solution_secondary difmap
_audit_creation_method SHELXL-97
_audit_update_record
;
2015-06-13 deposited with the CCDC.
2015-07-27 downloaded from the CCDC.
;
_cell_angle_alpha 90.00
_cell_angle_beta 90.00
_cell_angle_gamma 120.00
_cell_formula_units_Z 3
_cell_length_a 27.288(4)
_cell_length_b 27.288(4)
_cell_length_c 32.044(6)
_cell_measurement_reflns_used 10966
_cell_measurement_temperature 294(2)
_cell_measurement_theta_max 29.14
_cell_measurement_theta_min 2.99
_cell_volume 20664(6)
_computing_cell_refinement 'Bruker SAINT'
_computing_data_collection 'Bruker APEX2'
_computing_data_reduction 'Bruker SAINT'
_computing_molecular_graphics 'Bruker SHELXTL'
_computing_publication_material 'Bruker SHELXTL'
_computing_structure_refinement 'SHELXL-97 (Sheldrick, 2008)'
_computing_structure_solution 'SHELXS-97 (Sheldrick, 2008)'
_diffrn_ambient_temperature 294(2)
_diffrn_measured_fraction_theta_full 0.998
_diffrn_measured_fraction_theta_max 0.998
_diffrn_measurement_device_type 'Bruker APEX-II CCD'
_diffrn_measurement_method '\f and \w scans'
_diffrn_radiation_monochromator graphite
_diffrn_radiation_source 'fine-focus sealed tube'
_diffrn_radiation_type MoK\a
_diffrn_radiation_wavelength 0.71073
_diffrn_reflns_av_R_equivalents 0.0590
_diffrn_reflns_av_sigmaI/netI 0.0466
_diffrn_reflns_limit_h_max 33
_diffrn_reflns_limit_h_min -33
_diffrn_reflns_limit_k_max 33
_diffrn_reflns_limit_k_min -33
_diffrn_reflns_limit_l_max 37
_diffrn_reflns_limit_l_min -39
_diffrn_reflns_number 61251
_diffrn_reflns_theta_full 26.00
_diffrn_reflns_theta_max 26.00
_diffrn_reflns_theta_min 2.99
_exptl_absorpt_coefficient_mu 0.985
_exptl_absorpt_correction_T_max 0.832
_exptl_absorpt_correction_T_min 0.756
_exptl_absorpt_correction_type multi-scan
_exptl_crystal_colour colorless
_exptl_crystal_density_diffrn 1.455
_exptl_crystal_density_method 'not measured'
_exptl_crystal_description block
_exptl_crystal_F_000 9096
_exptl_crystal_size_max 0.30
_exptl_crystal_size_mid 0.24
_exptl_crystal_size_min 0.18
_refine_diff_density_max 0.686
_refine_diff_density_min -0.409
_refine_diff_density_rms 0.107
_refine_ls_extinction_method none
_refine_ls_goodness_of_fit_ref 1.091
_refine_ls_hydrogen_treatment constr
_refine_ls_matrix_type full
_refine_ls_number_parameters 550
_refine_ls_number_reflns 9033
_refine_ls_number_restraints 0
_refine_ls_restrained_S_all 1.091
_refine_ls_R_factor_all 0.0509
_refine_ls_R_factor_gt 0.0421
_refine_ls_shift/su_max 0.000
_refine_ls_shift/su_mean 0.000
_refine_ls_structure_factor_coef Fsqd
_refine_ls_weighting_details 'calc w=1/[\s^2^(Fo^2^)+(0.0500P)^2^+1.9900P] where P=(Fo^2^+2Fc^2^)/3'
_refine_ls_weighting_scheme calc
_refine_ls_wR_factor_gt 0.1055
_refine_ls_wR_factor_ref 0.1069
_reflns_number_gt 6695
_reflns_number_total 9033
_reflns_threshold_expression >2sigma(I)
_cod_data_source_file c5ce01250c2.cif
_cod_data_source_block 111
_cod_depositor_comments 'Adding full bibliography for 7221656--7221661.cif.'
_cod_original_sg_symbol_H-M 'R -3'
_cod_database_code 7221660

loop_
_symmetry_equiv_pos_as_xyz
'x, y, z'
'-y, x-y, z'
'-x+y, -x, z'
'x+2/3, y+1/3, z+1/3'
'-y+2/3, x-y+1/3, z+1/3'
'-x+y+2/3, -x+1/3, z+1/3'
'x+1/3, y+2/3, z+2/3'
'-y+1/3, x-y+2/3, z+2/3'
'-x+y+1/3, -x+2/3, z+2/3'
'-x, -y, -z'
'y, -x+y, -z'
'x-y, x, -z'
'-x+2/3, -y+1/3, -z+1/3'
'y+2/3, -x+y+1/3, -z+1/3'
'x-y+2/3, x+1/3, -z+1/3'
'-x+1/3, -y+2/3, -z+2/3'
'y+1/3, -x+y+2/3, -z+2/3'
'x-y+1/3, x+2/3, -z+2/3'

loop_
_atom_site_label
_atom_site_type_symbol
_atom_site_fract_x
_atom_site_fract_y
_atom_site_fract_z
_atom_site_U_iso_or_equiv
_atom_site_adp_type
_atom_site_occupancy
_atom_site_symmetry_multiplicity
_atom_site_calc_flag
_atom_site_refinement_flags
C1 C 0.54950(14) 0.94309(14) 0.80163(12) 0.0465(8) Uani 1 1 d .
C2 C 0.59503(14) 0.96150(14) 0.77311(12) 0.0473(8) Uani 1 1 d .
H2 H 0.5924 0.9432 0.7480 0.057 Uiso 1 1 calc R
C3 C 0.64383(15) 1.00931(15) 0.78616(13) 0.0535(9) Uani 1 1 d .
H3 H 0.6750 1.0248 0.7685 0.064 Uiso 1 1 calc R
C4 C 0.64853(14) 1.03531(15) 0.82450(13) 0.0504(9) Uani 1 1 d .
H4 H 0.6828 1.0665 0.8323 0.060 Uiso 1 1 calc R
C5 C 0.60294(14) 1.01534(14) 0.85097(12) 0.0507(9) Uani 1 1 d .
H5 H 0.6062 1.0328 0.8766 0.061 Uiso 1 1 calc R
C6 C 0.55232(14) 0.96921(14) 0.83925(12) 0.0486(8) Uani 1 1 d .
C7 C 0.46820(14) 0.89881(15) 0.83362(11) 0.0496(9) Uani 1 1 d .
H7 H 0.4309 0.8720 0.8397 0.059 Uiso 1 1 calc R
C8 C 0.46854(15) 0.85476(15) 0.76555(11) 0.0503(9) Uani 1 1 d .
H8A H 0.4336 0.8236 0.7763 0.060 Uiso 1 1 calc R
H8B H 0.4935 0.8402 0.7587 0.060 Uiso 1 1 calc R
C9 C 0.45590(14) 0.87694(15) 0.72631(12) 0.0514(9) Uani 1 1 d .
H9A H 0.4909 0.9089 0.7164 0.062 Uiso 1 1 calc R
H9B H 0.4430 0.8477 0.7051 0.062 Uiso 1 1 calc R
C10 C 0.41337(14) 0.89489(16) 0.73055(13) 0.0502(9) Uani 1 1 d .
C11 C 0.50130(14) 0.82828(14) 0.98109(12) 0.0491(9) Uani 1 1 d .
C12 C 0.49196(14) 0.77394(14) 0.98263(12) 0.0507(9) Uani 1 1 d .
H12 H 0.5126 0.7640 1.0003 0.061 Uiso 1 1 calc R
C13 C 0.45029(14) 0.73485(15) 0.95664(13) 0.0557(10) Uani 1 1 d .
H13 H 0.4429 0.6977 0.9570 0.067 Uiso 1 1 calc R
C14 C 0.41898(15) 0.74891(15) 0.92999(12) 0.0539(9) Uani 1 1 d .
H14 H 0.3919 0.7216 0.9125 0.065 Uiso 1 1 calc R
C15 C 0.42819(14) 0.80360(14) 0.92949(11) 0.0468(8) Uani 1 1 d .
H15 H 0.4064 0.8130 0.9125 0.056 Uiso 1 1 calc R
C16 C 0.47037(13) 0.84431(14) 0.95462(12) 0.0481(9) Uani 1 1 d .
C17 C 0.53047(14) 0.91774(15) 0.98758(11) 0.0472(8) Uani 1 1 d .
H17 H 0.5520 0.9551 0.9963 0.057 Uiso 1 1 calc R
C18 C 0.57877(14) 0.88190(15) 1.03455(12) 0.0505(9) Uani 1 1 d .
H18A H 0.5596 0.8523 1.0552 0.061 Uiso 1 1 calc R
H18B H 0.5926 0.9180 1.0485 0.061 Uiso 1 1 calc R
C19 C 0.62828(15) 0.87847(16) 1.01691(13) 0.0586(10) Uani 1 1 d .
H19A H 0.6140 0.8446 0.9999 0.070 Uiso 1 1 calc R
H19B H 0.6496 0.8749 1.0398 0.070 Uiso 1 1 calc R
C20 C 0.66931(14) 0.93108(17) 0.98970(12) 0.0502(9) Uani 1 1 d .
C21 C 0.70786(9) 1.16252(9) 0.92524(7) 0.0516(9) Uani 1 1 d G
C22 C 0.72240(9) 1.21418(9) 0.90686(8) 0.0562(10) Uani 1 1 d G
H22 H 0.7041 1.2337 0.9149 0.067 Uiso 1 1 calc R
C23 C 0.76429(10) 1.23669(8) 0.87644(8) 0.0594(10) Uani 1 1 d G
H23 H 0.7740 1.2713 0.8641 0.071 Uiso 1 1 calc R
C24 C 0.79165(9) 1.20755(10) 0.86440(7) 0.0578(10) Uani 1 1 d G
H24 H 0.8197 1.2226 0.8440 0.069 Uiso 1 1 calc R
C25 C 0.77711(9) 1.15590(9) 0.88278(8) 0.0528(9) Uani 1 1 d G
H25 H 0.7954 1.1364 0.8747 0.063 Uiso 1 1 calc R
C26 C 0.73522(9) 1.13338(7) 0.91320(7) 0.0473(8) Uani 1 1 d G
C27 C 0.67417(14) 1.08376(14) 0.96017(12) 0.0473(9) Uani 1 1 d .
H27 H 0.6524 1.0552 0.9791 0.057 Uiso 1 1 calc R
C28 C 0.62789(14) 1.14363(14) 0.97262(11) 0.0484(9) Uani 1 1 d .
H28A H 0.6469 1.1832 0.9807 0.058 Uiso 1 1 calc R
H28B H 0.6120 1.1211 0.9976 0.058 Uiso 1 1 calc R
C29 C 0.58006(13) 1.13202(13) 0.94247(12) 0.0486(9) Uani 1 1 d .
H29A H 0.5581 1.1479 0.9540 0.058 Uiso 1 1 calc R
H29B H 0.5963 1.1513 0.9163 0.058 Uiso 1 1 calc R
C30 C 0.54078(14) 1.06994(15) 0.93366(12) 0.0487(9) Uani 1 1 d .
C31 C 0.65958(14) 0.89768(14) 0.82684(11) 0.0441(8) Uani 1 1 d .
C32 C 0.61409(15) 0.85162(13) 0.80786(12) 0.0484(9) Uani 1 1 d .
H32 H 0.6175 0.8385 0.7818 0.058 Uiso 1 1 calc R
C33 C 0.56360(14) 0.82633(14) 0.82954(12) 0.0498(9) Uani 1 1 d .
H33 H 0.5322 0.7950 0.8182 0.060 Uiso 1 1 calc R
C34 C 0.55924(14) 0.84718(14) 0.86803(12) 0.0493(9) Uani 1 1 d .
H34 H 0.5247 0.8291 0.8819 0.059 Uiso 1 1 calc R
C35 C 0.60272(14) 0.89220(14) 0.88596(12) 0.0488(9) Uani 1 1 d .
H35 H 0.5983 0.9059 0.9114 0.059 Uiso 1 1 calc R
C36 C 0.65521(13) 0.91818(13) 0.86554(11) 0.0428(8) Uani 1 1 d .
C37 C 0.74216(15) 0.96998(14) 0.84401(11) 0.0472(8) Uani 1 1 d .
H37 H 0.7803 0.9974 0.8429 0.057 Uiso 1 1 calc R
C38 C 0.74154(16) 0.92420(14) 0.77695(12) 0.0514(9) Uani 1 1 d .
H38A H 0.7224 0.8845 0.7694 0.062 Uiso 1 1 calc R
H38B H 0.7807 0.9359 0.7830 0.062 Uiso 1 1 calc R
C39 C 0.29216(13) 0.88622(15) 0.92687(12) 0.0507(9) Uani 1 1 d .
H39A H 0.2791 0.8637 0.9521 0.061 Uiso 1 1 calc R
H39B H 0.2848 0.9173 0.9298 0.061 Uiso 1 1 calc R
C40 C 0.35660(14) 0.91064(15) 0.92293(12) 0.0478(8) Uani 1 1 d .
Cd1 Cd 0.470898(10) 0.958654(10) 0.919514(9) 0.04774(10) Uani 1 1 d .
Cd2 Cd 0.734372(10) 1.013569(11) 0.935562(9) 0.04935(10) Uani 1 1 d .
N1 N 0.49517(11) 0.89819(11) 0.79832(9) 0.0468(7) Uani 1 1 d .
N2 N 0.50001(11) 0.94096(11) 0.85831(9) 0.0466(7) Uani 1 1 d .
N3 N 0.53822(12) 0.87587(12) 1.00177(10) 0.0507(7) Uani 1 1 d .
N4 N 0.48959(11) 0.90077(11) 0.96014(9) 0.0461(7) Uani 1 1 d .
N5 N 0.66948(11) 1.13068(12) 0.95462(10) 0.0514(8) Uani 1 1 d .
N6 N 0.71220(11) 1.08297(11) 0.93635(9) 0.0497(7) Uani 1 1 d .
N7 N 0.71514(12) 0.93126(12) 0.81431(9) 0.0471(7) Uani 1 1 d .
N8 N 0.70721(12) 0.96423(11) 0.87581(9) 0.0495(7) Uani 1 1 d .
O1 O 0.83128(10) 1.05336(11) 0.90394(8) 0.0545(6) Uani 1 1 d .
O2 O 0.40419(10) 0.91761(11) 0.69959(8) 0.0549(6) Uani 1 1 d .
O3 O 0.70977(10) 0.92950(10) 0.97294(8) 0.0574(7) Uani 1 1 d .
O4 O 0.65864(10) 0.96834(10) 0.98426(8) 0.0539(6) Uani 1 1 d .
O5 O 0.50193(10) 1.05751(10) 0.90853(8) 0.0540(6) Uani 1 1 d .
O6 O 0.54677(9) 1.03363(10) 0.95307(8) 0.0509(6) Uani 1 1 d .
O7 O 0.37496(10) 0.88947(10) 0.89662(8) 0.0538(6) Uani 1 1 d .
O8 O 0.38836(9) 0.95015(9) 0.94663(8) 0.0477(6) Uani 1 1 d .
O9 O 0.3333 0.6667 0.84061(16) 0.0689(13) Uani 1 3 d S
H9C H 0.3154 0.6521 0.8181 0.103 Uiso 0.3333 1 d PR
H9D H 0.3476 0.6472 0.8497 0.103 Uiso 0.3333 1 d PR
O10 O 0.4855(4) 0.7152(4) 0.7524(3) 0.062(3) Uani 0.25 1 d P
H10C H 0.4830 0.6853 0.7420 0.093 Uiso 0.25 1 d PR
H10D H 0.4855 0.7363 0.7329 0.093 Uiso 0.25 1 d PR
O11 O 0.3672(5) 0.7572(5) 0.6398(5) 0.097(5) Uani 0.25 1 d P
H11C H 0.3862 0.7686 0.6173 0.145 Uiso 0.25 1 d PR
H11D H 0.3610 0.7828 0.6491 0.145 Uiso 0.25 1 d PR
O12 O 0.7515(4) 0.3539(4) 0.8697(4) 0.066(3) Uani 0.25 1 d P
H12C H 0.7353 0.3711 0.8600 0.080 Uiso 0.25 1 d PR
H12D H 0.7863 0.3775 0.8738 0.100 Uiso 0.25 1 d PR
O13 O 0.6312(5) 0.2700(4) 0.9514(5) 0.088(4) Uani 0.25 1 d P
H13C H 0.6282 0.2929 0.9677 0.133 Uiso 0.25 1 d PR
H13D H 0.6001 0.2499 0.9387 0.133 Uiso 0.25 1 d PR

loop_
_atom_site_aniso_label
_atom_site_aniso_U_11
_atom_site_aniso_U_22
_atom_site_aniso_U_33
_atom_site_aniso_U_23
_atom_site_aniso_U_13
_atom_site_aniso_U_12
C1 0.0459(19) 0.0415(18) 0.050(2) -0.0027(16) 0.0054(16) 0.0207(16)
C2 0.0475(19) 0.0481(19) 0.042(2) 0.0113(16) 0.0081(16) 0.0209(17)
C3 0.047(2) 0.050(2) 0.053(3) 0.0147(18) 0.0120(17) 0.0168(17)
C4 0.0403(18) 0.050(2) 0.055(3) 0.0115(18) -0.0054(17) 0.0186(16)
C5 0.048(2) 0.0444(19) 0.046(2) 0.0069(16) 0.0045(17) 0.0125(16)
C6 0.0463(19) 0.0466(19) 0.045(2) -0.0020(16) 0.0016(16) 0.0176(16)
C7 0.0393(18) 0.056(2) 0.040(2) -0.0044(17) -0.0023(16) 0.0132(16)
C8 0.055(2) 0.053(2) 0.039(2) -0.0051(16) -0.0076(17) 0.0247(17)
C9 0.0435(19) 0.056(2) 0.051(3) 0.0041(17) -0.0072(16) 0.0219(17)
C10 0.045(2) 0.063(2) 0.042(2) 0.0007(18) 0.0007(17) 0.0275(18)
C11 0.0418(18) 0.0438(19) 0.042(2) 0.0115(16) 0.0072(16) 0.0064(15)
C12 0.0437(19) 0.046(2) 0.047(2) 0.0015(16) 0.0021(16) 0.0115(16)
C13 0.050(2) 0.046(2) 0.054(3) 0.0059(17) -0.0082(18) 0.0103(17)
C14 0.052(2) 0.046(2) 0.049(3) -0.0052(17) -0.0098(18) 0.0135(17)
C15 0.0453(19) 0.0469(19) 0.041(2) -0.0055(16) 0.0046(16) 0.0179(16)
C16 0.0362(17) 0.0408(18) 0.045(2) 0.0048(16) 0.0068(15) 0.0028(14)
C17 0.0410(18) 0.053(2) 0.039(2) -0.0021(16) 0.0048(16) 0.0170(16)
C18 0.0450(19) 0.050(2) 0.041(2) 0.0085(16) 0.0030(16) 0.0121(16)
C19 0.054(2) 0.064(2) 0.048(3) 0.0095(19) 0.0037(18) 0.0220(19)
C20 0.0374(19) 0.067(2) 0.038(2) 0.0081(18) -0.0035(16) 0.0200(18)
C21 0.047(2) 0.0431(19) 0.043(2) -0.0043(16) 0.0113(17) 0.0060(16)
C22 0.0425(19) 0.057(2) 0.055(3) 0.0128(19) 0.0144(17) 0.0144(17)
C23 0.047(2) 0.058(2) 0.058(3) 0.0169(19) 0.0112(18) 0.0145(18)
C24 0.0394(19) 0.061(2) 0.056(3) 0.0076(19) 0.0106(17) 0.0122(17)
C25 0.051(2) 0.049(2) 0.043(2) -0.0081(17) 0.0110(17) 0.0139(17)
C26 0.0325(17) 0.0485(19) 0.044(2) -0.0042(16) -0.0024(15) 0.0075(15)
C27 0.0440(19) 0.0394(18) 0.044(2) -0.0078(15) 0.0084(16) 0.0099(15)
C28 0.0444(19) 0.0471(19) 0.038(2) -0.0091(15) 0.0063(15) 0.0108(15)
C29 0.0404(18) 0.0422(18) 0.051(2) 0.0040(16) 0.0120(16) 0.0113(15)
C30 0.0421(19) 0.047(2) 0.045(2) -0.0053(17) 0.0026(16) 0.0127(16)
C31 0.0484(19) 0.0466(19) 0.033(2) 0.0083(15) -0.0027(15) 0.0203(16)
C32 0.057(2) 0.0401(18) 0.038(2) 0.0053(15) 0.0004(17) 0.0173(17)
C33 0.0457(19) 0.0468(19) 0.049(3) 0.0093(17) -0.0076(17) 0.0169(16)
C34 0.0400(18) 0.0453(19) 0.050(3) 0.0139(17) 0.0106(16) 0.0117(16)
C35 0.0460(19) 0.0444(19) 0.045(2) 0.0082(16) 0.0068(16) 0.0148(16)
C36 0.0427(18) 0.0388(17) 0.038(2) 0.0065(15) 0.0013(15) 0.0134(15)
C37 0.0465(19) 0.0421(18) 0.041(2) 0.0038(16) 0.0078(16) 0.0135(15)
C38 0.057(2) 0.0450(19) 0.045(2) -0.0049(16) 0.0080(17) 0.0197(17)
C39 0.0411(18) 0.0475(19) 0.046(2) 0.0097(16) 0.0033(16) 0.0093(16)
C40 0.0436(19) 0.047(2) 0.042(2) 0.0079(17) 0.0068(16) 0.0141(16)
Cd1 0.04258(15) 0.04505(15) 0.04375(19) -0.00875(11) -0.00901(11) 0.01303(11)
Cd2 0.04304(15) 0.04797(15) 0.04427(19) -0.00901(12) 0.00871(11) 0.01317(12)
N1 0.0457(16) 0.0452(16) 0.0393(19) 0.0033(13) 0.0052(13) 0.0152(13)
N2 0.0408(15) 0.0460(16) 0.0427(19) 0.0026(13) 0.0031(13) 0.0140(13)
N3 0.0510(17) 0.0504(17) 0.042(2) -0.0068(14) -0.0043(14) 0.0189(14)
N4 0.0452(16) 0.0423(15) 0.0393(19) -0.0073(13) -0.0023(13) 0.0132(13)
N5 0.0424(16) 0.0531(18) 0.047(2) 0.0085(14) 0.0117(14) 0.0150(14)
N6 0.0439(16) 0.0471(16) 0.0418(19) -0.0093(13) 0.0107(13) 0.0104(13)
N7 0.0499(16) 0.0470(16) 0.0373(19) 0.0036(13) 0.0066(13) 0.0188(14)
N8 0.0492(16) 0.0443(16) 0.043(2) -0.0036(13) 0.0084(14) 0.0146(13)
O1 0.0445(13) 0.0642(16) 0.0464(17) 0.0052(13) 0.0038(12) 0.0210(12)
O2 0.0509(14) 0.0686(16) 0.0463(17) 0.0043(13) 0.0026(12) 0.0306(13)
O3 0.0502(14) 0.0575(15) 0.0574(19) 0.0043(13) 0.0044(12) 0.0216(12)
O4 0.0528(14) 0.0526(14) 0.0483(18) 0.0086(12) 0.0090(12) 0.0204(12)
O5 0.0469(14) 0.0469(13) 0.0522(17) 0.0049(12) -0.0045(12) 0.0115(11)
O6 0.0439(13) 0.0424(13) 0.0479(17) 0.0025(11) -0.0012(11) 0.0076(11)
O7 0.0448(13) 0.0547(14) 0.0459(17) -0.0079(12) 0.0010(11) 0.0129(12)
O8 0.0432(13) 0.0402(12) 0.0449(16) 0.0013(11) 0.0015(11) 0.0096(11)
O9 0.0716(19) 0.0716(19) 0.063(4) 0.000 0.000 0.0358(9)
O10 0.056(6) 0.036(5) 0.066(8) -0.018(5) 0.018(5) 0.003(4)
O11 0.091(9) 0.093(9) 0.101(12) -0.048(8) -0.058(8) 0.043(8)
O12 0.059(6) 0.068(7) 0.072(9) -0.018(6) 0.010(6) 0.031(5)
O13 0.067(7) 0.053(7) 0.127(13) -0.027(7) 0.024(7) 0.016(6)

loop_
_atom_type_symbol
_atom_type_description
_atom_type_scat_dispersion_real
_atom_type_scat_dispersion_imag
_atom_type_scat_source
C C 0.0033 0.0016 'International Tables Vol C Tables 4.2.6.8 and 6.1.1.4'
H H 0.0000 0.0000 'International Tables Vol C Tables 4.2.6.8 and 6.1.1.4'
N N 0.0061 0.0033 'International Tables Vol C Tables 4.2.6.8 and 6.1.1.4'
O O 0.0106 0.0060 'International Tables Vol C Tables 4.2.6.8 and 6.1.1.4'
Cd Cd -0.8075 1.2024 'International Tables Vol C Tables 4.2.6.8 and 6.1.1.4'

loop_
_geom_angle_atom_site_label_1
_geom_angle_atom_site_label_2
_geom_angle_atom_site_label_3
_geom_angle
_geom_angle_site_symmetry_1
_geom_angle_site_symmetry_3
N1 C1 C6 106.5(3) . .
N1 C1 C2 129.0(3) . .
C6 C1 C2 124.5(3) . .
C3 C2 C1 113.6(3) . .
C3 C2 H2 123.2 . .
C1 C2 H2 123.2 . .
C2 C3 C4 123.2(3) . .
C2 C3 H3 118.4 . .
C4 C3 H3 118.4 . .
C5 C4 C3 120.6(3) . .
C5 C4 H4 119.7 . .
C3 C4 H4 119.7 . .
C4 C5 C6 119.4(4) . .
C4 C5 H5 120.3 . .
C6 C5 H5 120.3 . .
C5 C6 N2 132.4(4) . .
C5 C6 C1 118.7(3) . .
N2 C6 C1 108.8(3) . .
N2 C7 N1 113.0(3) . .
N2 C7 H7 123.5 . .
N1 C7 H7 123.5 . .
N1 C8 C9 113.0(3) . .
N1 C8 H8A 109.0 . .
C9 C8 H8A 109.0 . .
N1 C8 H8B 109.0 . .
C9 C8 H8B 109.0 . .
H8A C8 H8B 107.8 . .
C10 C9 C8 115.6(3) . .
C10 C9 H9A 108.4 . .
C8 C9 H9A 108.4 . .
C10 C9 H9B 108.4 . .
C8 C9 H9B 108.4 . .
H9A C9 H9B 107.4 . .
O1 C10 O2 118.7(3) 17_456 .
O1 C10 C9 123.0(4) 17_456 .
O2 C10 C9 118.3(3) . .
N3 C11 C12 131.7(4) . .
N3 C11 C16 105.7(3) . .
C12 C11 C16 122.6(3) . .
C11 C12 C13 116.6(4) . .
C11 C12 H12 121.7 . .
C13 C12 H12 121.7 . .
C12 C13 C14 122.6(4) . .
C12 C13 H13 118.7 . .
C14 C13 H13 118.7 . .
C15 C14 C13 120.0(3) . .
C15 C14 H14 120.0 . .
C13 C14 H14 120.0 . .
C14 C15 C16 119.1(4) . .
C14 C15 H15 120.4 . .
C16 C15 H15 120.4 . .
N4 C16 C15 132.3(4) . .
N4 C16 C11 108.6(3) . .
C15 C16 C11 119.0(3) . .
N4 C17 N3 113.3(3) . .
N4 C17 H17 123.3 . .
N3 C17 H17 123.3 . .
N3 C18 C19 111.8(3) . .
N3 C18 H18A 109.3 . .
C19 C18 H18A 109.3 . .
N3 C18 H18B 109.3 . .
C19 C18 H18B 109.3 . .
H18A C18 H18B 107.9 . .
C18 C19 C20 113.7(3) . .
C18 C19 H19A 108.8 . .
C20 C19 H19A 108.8 . .
C18 C19 H19B 108.8 . .
C20 C19 H19B 108.8 . .
H19A C19 H19B 107.7 . .
O4 C20 O3 124.0(3) . .
O4 C20 C19 119.3(3) . .
O3 C20 C19 116.5(3) . .
O4 C20 Cd2 62.37(19) . .
O3 C20 Cd2 61.70(19) . .
C19 C20 Cd2 173.5(3) . .
N5 C21 C22 133.1(2) . .
N5 C21 C26 106.9(2) . .
C22 C21 C26 120.0 . .
C23 C22 C21 120.0 . .
C23 C22 H22 120.0 . .
C21 C22 H22 120.0 . .
C22 C23 C24 120.0 . .
C22 C23 H23 120.0 . .
C24 C23 H23 120.0 . .
C25 C24 C23 120.0 . .
C25 C24 H24 120.0 . .
C23 C24 H24 120.0 . .
C24 C25 C26 120.0 . .
C24 C25 H25 120.0 . .
C26 C25 H25 120.0 . .
C25 C26 C21 120.0 . .
C25 C26 N6 132.03(18) . .
C21 C26 N6 107.97(18) . .
N6 C27 N5 113.0(3) . .
N6 C27 H27 123.5 . .
N5 C27 H27 123.5 . .
N5 C28 C29 112.7(3) . .
N5 C28 H28A 109.0 . .
C29 C28 H28A 109.0 . .
N5 C28 H28B 109.0 . .
C29 C28 H28B 109.0 . .
H28A C28 H28B 107.8 . .
C30 C29 C28 113.9(3) . .
C30 C29 H29A 108.8 . .
C28 C29 H29A 108.8 . .
C30 C29 H29B 108.8 . .
C28 C29 H29B 108.8 . .
H29A C29 H29B 107.7 . .
O5 C30 O6 122.8(3) . .
O5 C30 C29 117.4(3) . .
O6 C30 C29 119.7(3) . .
O5 C30 Cd1 63.58(18) . .
O6 C30 Cd1 59.29(17) . .
C29 C30 Cd1 178.9(3) . .
N7 C31 C32 131.3(3) . .
N7 C31 C36 106.2(3) . .
C32 C31 C36 122.5(3) . .
C33 C32 C31 116.7(3) . .
C33 C32 H32 121.7 . .
C31 C32 H32 121.7 . .
C32 C33 C34 120.7(3) . .
C32 C33 H33 119.6 . .
C34 C33 H33 119.6 . .
C35 C34 C33 122.6(3) . .
C35 C34 H34 118.7 . .
C33 C34 H34 118.7 . .
C34 C35 C36 118.5(4) . .
C34 C35 H35 120.8 . .
C36 C35 H35 120.8 . .
N8 C36 C31 108.8(3) . .
N8 C36 C35 132.2(3) . .
C31 C36 C35 119.0(3) . .
N7 C37 N8 111.5(3) . .
N7 C37 H37 124.2 . .
N8 C37 H37 124.2 . .
N7 C38 C39 112.3(3) . 18_656
N7 C38 H38A 109.1 . .
C39 C38 H38A 109.1 18_656 .
N7 C38 H38B 109.1 . .
C39 C38 H38B 109.1 18_656 .
H38A C38 H38B 107.9 . .
C38 C39 C40 114.4(3) 17_456 .
C38 C39 H39A 108.7 17_456 .
C40 C39 H39A 108.7 . .
C38 C39 H39B 108.7 17_456 .
C40 C39 H39B 108.7 . .
H39A C39 H39B 107.6 . .
O8 C40 O7 122.7(3) . .
O8 C40 C39 118.2(3) . .
O7 C40 C39 119.1(3) . .
O8 C40 Cd1 58.22(17) . .
O7 C40 Cd1 64.52(18) . .
C39 C40 Cd1 176.4(3) . .
N2 Cd1 N4 97.04(10) . .
N2 Cd1 O8 137.19(9) . .
N4 Cd1 O8 104.97(9) . .
N2 Cd1 O6 109.67(9) . .
N4 Cd1 O6 86.36(9) . .
O8 Cd1 O6 107.98(9) . .
N2 Cd1 O5 98.51(10) . .
N4 Cd1 O5 141.06(9) . .
O8 Cd1 O5 86.96(8) . .
O6 Cd1 O5 54.78(8) . .
N2 Cd1 O7 85.98(9) . .
N4 Cd1 O7 99.15(9) . .
O8 Cd1 O7 54.86(8) . .
O6 Cd1 O7 162.77(9) . .
O5 Cd1 O7 117.35(8) . .
N2 Cd1 C30 105.11(10) . .
N4 Cd1 C30 113.88(11) . .
O8 Cd1 C30 98.89(9) . .
O6 Cd1 C30 27.52(10) . .
O5 Cd1 C30 27.27(10) . .
O7 Cd1 C30 143.02(10) . .
N2 Cd1 C40 111.97(11) . .
N4 Cd1 C40 104.02(10) . .
O8 Cd1 C40 27.26(10) . .
O6 Cd1 C40 135.20(10) . .
O5 Cd1 C40 102.80(10) . .
O7 Cd1 C40 27.61(9) . .
C30 Cd1 C40 122.11(11) . .
N8 Cd2 N6 111.49(11) . .
N8 Cd2 O2 134.67(10) . 18_656
N6 Cd2 O2 91.82(10) . 18_656
N8 Cd2 O3 90.10(10) . .
N6 Cd2 O3 137.87(10) . .
O2 Cd2 O3 97.84(9) 18_656 .
N8 Cd2 O4 107.90(10) . .
N6 Cd2 O4 84.28(10) . .
O2 Cd2 O4 112.84(9) 18_656 .
O3 Cd2 O4 54.17(9) . .
N8 Cd2 O1 82.86(10) . .
N6 Cd2 O1 107.89(9) . .
O2 Cd2 O1 52.51(9) 18_656 .
O3 Cd2 O1 110.46(9) . .
O4 Cd2 O1 160.00(9) . .
N8 Cd2 C20 99.59(11) . .
N6 Cd2 C20 110.68(11) . .
O2 Cd2 C20 107.90(10) 18_656 .
O3 Cd2 C20 27.64(10) . .
O4 Cd2 C20 26.55(9) . .
O1 Cd2 C20 137.12(10) . .
C7 N1 C1 105.9(3) . .
C7 N1 C8 123.5(3) . .
C1 N1 C8 130.5(3) . .
C7 N2 C6 105.7(3) . .
C7 N2 Cd1 124.4(2) . .
C6 N2 Cd1 129.9(2) . .
C17 N3 C11 107.0(3) . .
C17 N3 C18 125.2(3) . .
C11 N3 C18 127.8(3) . .
C17 N4 C16 105.3(3) . .
C17 N4 Cd1 125.5(2) . .
C16 N4 Cd1 127.6(2) . .
C21 N5 C27 106.8(3) . .
C21 N5 C28 124.3(3) . .
C27 N5 C28 128.6(3) . .
C27 N6 C26 105.3(3) . .
C27 N6 Cd2 124.9(2) . .
C26 N6 Cd2 129.73(19) . .
C37 N7 C31 107.8(3) . .
C37 N7 C38 125.1(3) . .
C31 N7 C38 127.0(3) . .
C37 N8 C36 105.7(3) . .
C37 N8 Cd2 124.9(2) . .
C36 N8 Cd2 129.0(2) . .
C10 O1 Cd2 89.3(2) 18_656 .
C10 O2 Cd2 98.9(2) . 17_456
C20 O3 Cd2 90.7(2) . .
C20 O4 Cd2 91.1(2) . .
C30 O5 Cd1 89.1(2) . .
C30 O6 Cd1 93.2(2) . .
C40 O7 Cd1 87.9(2) . .
C40 O8 Cd1 94.5(2) . .
H9C O9 H9D 109.5 . .
H10C O10 H10D 109.5 . .
H11C O11 H11D 109.5 . .
H12C O12 H12D 109.5 . .
H13C O13 H13D 109.5 . .

loop_
_geom_bond_atom_site_label_1
_geom_bond_atom_site_label_2
_geom_bond_distance
_geom_bond_site_symmetry_2
C1 N1 1.376(4) .
C1 C6 1.383(5) .
C1 C2 1.417(5) .
C2 C3 1.383(5) .
C2 H2 0.9300 .
C3 C4 1.392(5) .
C3 H3 0.9300 .
C4 C5 1.373(5) .
C4 H4 0.9300 .
C5 C6 1.377(5) .
C5 H5 0.9300 .
C6 N2 1.380(4) .
C7 N2 1.305(4) .
C7 N1 1.354(4) .
C7 H7 0.9300 .
C8 N1 1.474(4) .
C8 C9 1.508(5) .
C8 H8A 0.9700 .
C8 H8B 0.9700 .
C9 C10 1.474(5) .
C9 H9A 0.9700 .
C9 H9B 0.9700 .
C10 O1 1.224(4) 17_456
C10 O2 1.260(4) .
C11 N3 1.354(4) .
C11 C12 1.374(5) .
C11 C16 1.411(5) .
C12 C13 1.383(5) .
C12 H12 0.9300 .
C13 C14 1.391(5) .
C13 H13 0.9300 .
C14 C15 1.384(5) .
C14 H14 0.9300 .
C15 C16 1.389(5) .
C15 H15 0.9300 .
C16 N4 1.368(4) .
C17 N4 1.310(4) .
C17 N3 1.341(5) .
C17 H17 0.9300 .
C18 N3 1.474(4) .
C18 C19 1.510(5) .
C18 H18A 0.9700 .
C18 H18B 0.9700 .
C19 C20 1.571(5) .
C19 H19A 0.9700 .
C19 H19B 0.9700 .
C20 O4 1.202(4) .
C20 O3 1.248(4) .
C20 Cd2 2.689(4) .
C21 N5 1.352(3) .
C21 C22 1.3900 .
C21 C26 1.3900 .
C22 C23 1.3900 .
C22 H22 0.9300 .
C23 C24 1.3900 .
C23 H23 0.9300 .
C24 C25 1.3900 .
C24 H24 0.9300 .
C25 C26 1.3900 .
C25 H25 0.9300 .
C26 N6 1.405(3) .
C27 N6 1.297(4) .
C27 N5 1.360(4) .
C27 H27 0.9300 .
C28 N5 1.465(4) .
C28 C29 1.524(5) .
C28 H28A 0.9700 .
C28 H28B 0.9700 .
C29 C30 1.511(5) .
C29 H29A 0.9700 .
C29 H29B 0.9700 .
C30 O5 1.236(4) .
C30 O6 1.248(4) .
C30 Cd1 2.697(3) .
C31 N7 1.382(4) .
C31 C32 1.389(5) .
C31 C36 1.390(5) .
C32 C33 1.381(5) .
C32 H32 0.9300 .
C33 C34 1.388(5) .
C33 H33 0.9300 .
C34 C35 1.338(5) .
C34 H34 0.9300 .
C35 C36 1.403(5) .
C35 H35 0.9300 .
C36 N8 1.385(4) .
C37 N7 1.337(4) .
C37 N8 1.350(4) .
C37 H37 0.9300 .
C38 N7 1.459(4) .
C38 C39 1.540(5) 18_656
C38 H38A 0.9700 .
C38 H38B 0.9700 .
C39 C38 1.540(5) 17_456
C39 C40 1.543(5) .
C39 H39A 0.9700 .
C39 H39B 0.9700 .
C40 O8 1.247(4) .
C40 O7 1.259(4) .
C40 Cd1 2.715(3) .
Cd1 N2 2.257(3) .
Cd1 N4 2.292(3) .
Cd1 O8 2.315(2) .
Cd1 O6 2.322(2) .
Cd1 O5 2.415(2) .
Cd1 O7 2.452(2) .
Cd2 N8 2.243(3) .
Cd2 N6 2.258(3) .
Cd2 O2 2.294(3) 18_656
Cd2 O3 2.368(3) .
Cd2 O4 2.383(2) .
Cd2 O1 2.515(2) .
O1 C10 1.224(4) 18_656
O2 Cd2 2.294(2) 17_456
O9 H9C 0.8499 .
O9 H9D 0.8501 .
O10 H10C 0.8500 .
O10 H10D 0.8501 .
O11 H11C 0.8500 .
O11 H11D 0.8501 .
O12 H12C 0.8501 .
O12 H12D 0.8500 .
O13 H13C 0.8501 .
O13 H13D 0.8500 .

loop_
_geom_torsion_atom_site_label_1
_geom_torsion_atom_site_label_2
_geom_torsion_atom_site_label_3
_geom_torsion_atom_site_label_4
_geom_torsion
_geom_torsion_site_symmetry_1
_geom_torsion_site_symmetry_4
N1 C1 C2 C3 178.7(3) . .
C6 C1 C2 C3 -0.4(5) . .
C1 C2 C3 C4 2.8(5) . .
C2 C3 C4 C5 -2.7(6) . .
C3 C4 C5 C6 0.0(5) . .
C4 C5 C6 N2 -178.3(4) . .
C4 C5 C6 C1 2.2(5) . .
N1 C1 C6 C5 178.7(3) . .
C2 C1 C6 C5 -2.1(6) . .
N1 C1 C6 N2 -0.9(4) . .
C2 C1 C6 N2 178.4(3) . .
N1 C8 C9 C10 -65.2(4) . .
C8 C9 C10 O1 -5.1(5) . 17_456
C8 C9 C10 O2 174.9(3) . .
N3 C11 C12 C13 -179.7(4) . .
C16 C11 C12 C13 0.1(5) . .
C11 C12 C13 C14 0.1(6) . .
C12 C13 C14 C15 -1.4(6) . .
C13 C14 C15 C16 2.5(5) . .
C14 C15 C16 N4 178.7(4) . .
C14 C15 C16 C11 -2.2(5) . .
N3 C11 C16 N4 0.1(4) . .
C12 C11 C16 N4 -179.8(3) . .
N3 C11 C16 C15 -179.2(3) . .
C12 C11 C16 C15 1.0(5) . .
N3 C18 C19 C20 70.0(4) . .
C18 C19 C20 O4 -1.3(5) . .
C18 C19 C20 O3 -177.2(3) . .
N5 C21 C22 C23 -179.3(3) . .
C26 C21 C22 C23 0.0 . .
C21 C22 C23 C24 0.0 . .
C22 C23 C24 C25 0.0 . .
C23 C24 C25 C26 0.0 . .
C24 C25 C26 C21 0.0 . .
C24 C25 C26 N6 179.5(3) . .
N5 C21 C26 C25 179.5(2) . .
C22 C21 C26 C25 0.0 . .
N5 C21 C26 N6 -0.1(2) . .
C22 C21 C26 N6 -179.6(2) . .
N5 C28 C29 C30 69.2(4) . .
C28 C29 C30 O5 -178.0(3) . .
C28 C29 C30 O6 5.4(5) . .
N7 C31 C32 C33 178.6(3) . .
C36 C31 C32 C33 -0.5(5) . .
C31 C32 C33 C34 1.0(5) . .
C32 C33 C34 C35 0.2(6) . .
C33 C34 C35 C36 -2.0(5) . .
N7 C31 C36 N8 1.2(4) . .
C32 C31 C36 N8 -179.6(3) . .
N7 C31 C36 C35 179.5(3) . .
C32 C31 C36 C35 -1.2(5) . .
C34 C35 C36 N8 -179.7(4) . .
C34 C35 C36 C31 2.5(5) . .
C38 C39 C40 O8 164.8(3) 17_456 .
C38 C39 C40 O7 -16.4(5) 17_456 .
O5 C30 Cd1 N2 79.1(2) . .
O6 C30 Cd1 N2 -103.7(2) . .
O5 C30 Cd1 N4 -175.9(2) . .
O6 C30 Cd1 N4 1.3(2) . .
O5 C30 Cd1 O8 -65.1(2) . .
O6 C30 Cd1 O8 112.1(2) . .
O5 C30 Cd1 O6 -177.2(4) . .
O6 C30 Cd1 O5 177.2(4) . .
O5 C30 Cd1 O7 -24.6(3) . .
O6 C30 Cd1 O7 152.57(18) . .
O5 C30 Cd1 C40 -49.7(3) . .
O6 C30 Cd1 C40 127.5(2) . .
O8 C40 Cd1 N2 -160.75(19) . .
O7 C40 Cd1 N2 20.8(2) . .
O8 C40 Cd1 N4 95.5(2) . .
O7 C40 Cd1 N4 -82.9(2) . .
O7 C40 Cd1 O8 -178.4(3) . .
O8 C40 Cd1 O6 -3.6(3) . .
O7 C40 Cd1 O6 177.97(18) . .
O8 C40 Cd1 O5 -56.0(2) . .
O7 C40 Cd1 O5 125.6(2) . .
O8 C40 Cd1 O7 178.4(3) . .
O8 C40 Cd1 C30 -34.9(3) . .
O7 C40 Cd1 C30 146.6(2) . .
O4 C20 Cd2 N8 -111.1(2) . .
O3 C20 Cd2 N8 71.4(2) . .
O4 C20 Cd2 N6 6.4(2) . .
O3 C20 Cd2 N6 -171.1(2) . .
O4 C20 Cd2 O2 105.4(2) . 18_656
O3 C20 Cd2 O2 -72.1(2) . 18_656
O4 C20 Cd2 O3 177.5(4) . .
O3 C20 Cd2 O4 -177.5(4) . .
O4 C20 Cd2 O1 159.12(19) . .
O3 C20 Cd2 O1 -18.4(3) . .
N2 C7 N1 C1 1.9(4) . .
N2 C7 N1 C8 179.7(3) . .
C6 C1 N1 C7 -0.6(4) . .
C2 C1 N1 C7 -179.8(4) . .
C6 C1 N1 C8 -178.1(3) . .
C2 C1 N1 C8 2.7(6) . .
C9 C8 N1 C7 108.3(4) . .
C9 C8 N1 C1 -74.6(5) . .
N1 C7 N2 C6 -2.4(4) . .
N1 C7 N2 Cd1 178.5(2) . .
C5 C6 N2 C7 -177.5(4) . .
C1 C6 N2 C7 2.0(4) . .
C5 C6 N2 Cd1 1.5(6) . .
C1 C6 N2 Cd1 -179.1(2) . .
N4 Cd1 N2 C7 86.3(3) . .
O8 Cd1 N2 C7 -34.8(3) . .
O6 Cd1 N2 C7 174.9(3) . .
O5 Cd1 N2 C7 -129.5(3) . .
O7 Cd1 N2 C7 -12.5(3) . .
C30 Cd1 N2 C7 -156.6(3) . .
C40 Cd1 N2 C7 -22.0(3) . .
N4 Cd1 N2 C6 -92.5(3) . .
O8 Cd1 N2 C6 146.4(3) . .
O6 Cd1 N2 C6 -3.9(3) . .
O5 Cd1 N2 C6 51.7(3) . .
O7 Cd1 N2 C6 168.8(3) . .
C30 Cd1 N2 C6 24.6(3) . .
C40 Cd1 N2 C6 159.3(3) . .
N4 C17 N3 C11 2.4(4) . .
N4 C17 N3 C18 -176.2(3) . .
C12 C11 N3 C17 178.4(4) . .
C16 C11 N3 C17 -1.4(4) . .
C12 C11 N3 C18 -3.0(6) . .
C16 C11 N3 C18 177.1(3) . .
C19 C18 N3 C17 -108.4(4) . .
C19 C18 N3 C11 73.3(4) . .
N3 C17 N4 C16 -2.4(4) . .
N3 C17 N4 Cd1 -169.1(2) . .
C15 C16 N4 C17 -179.5(4) . .
C11 C16 N4 C17 1.3(4) . .
C15 C16 N4 Cd1 -13.2(6) . .
C11 C16 N4 Cd1 167.7(2) . .
N2 Cd1 N4 C17 108.7(3) . .
O8 Cd1 N4 C17 -108.3(3) . .
O6 Cd1 N4 C17 -0.7(3) . .
O5 Cd1 N4 C17 -4.3(4) . .
O7 Cd1 N4 C17 -164.3(3) . .
C30 Cd1 N4 C17 -1.3(3) . .
C40 Cd1 N4 C17 -136.5(3) . .
N2 Cd1 N4 C16 -55.0(3) . .
O8 Cd1 N4 C16 87.9(3) . .
O6 Cd1 N4 C16 -164.4(3) . .
O5 Cd1 N4 C16 -168.0(2) . .
O7 Cd1 N4 C16 32.0(3) . .
C30 Cd1 N4 C16 -165.0(3) . .
C40 Cd1 N4 C16 59.8(3) . .
C22 C21 N5 C27 179.8(2) . .
C26 C21 N5 C27 0.4(3) . .
C22 C21 N5 C28 5.6(5) . .
C26 C21 N5 C28 -173.8(3) . .
N6 C27 N5 C21 -0.6(4) . .
N6 C27 N5 C28 173.3(3) . .
C29 C28 N5 C21 73.4(4) . .
C29 C28 N5 C27 -99.6(4) . .
N5 C27 N6 C26 0.5(4) . .
N5 C27 N6 Cd2 179.6(2) . .
C25 C26 N6 C27 -179.8(2) . .
C21 C26 N6 C27 -0.2(3) . .
C25 C26 N6 Cd2 1.2(4) . .
C21 C26 N6 Cd2 -179.23(18) . .
N8 Cd2 N6 C27 111.2(3) . .
O2 Cd2 N6 C27 -108.6(3) 18_656 .
O3 Cd2 N6 C27 -4.8(4) . .
O4 Cd2 N6 C27 4.2(3) . .
O1 Cd2 N6 C27 -159.6(3) . .
C20 Cd2 N6 C27 1.3(3) . .
N8 Cd2 N6 C26 -70.0(3) . .
O2 Cd2 N6 C26 70.3(3) 18_656 .
O3 Cd2 N6 C26 174.1(2) . .
O4 Cd2 N6 C26 -177.0(3) . .
O1 Cd2 N6 C26 19.3(3) . .
C20 Cd2 N6 C26 -179.8(2) . .
N8 C37 N7 C31 -0.4(4) . .
N8 C37 N7 C38 -176.7(3) . .
C32 C31 N7 C37 -179.6(4) . .
C36 C31 N7 C37 -0.5(4) . .
C32 C31 N7 C38 -3.5(6) . .
C36 C31 N7 C38 175.7(3) . .
C39 C38 N7 C37 -91.7(4) 18_656 .
C39 C38 N7 C31 92.8(4) 18_656 .
N7 C37 N8 C36 1.2(4) . .
N7 C37 N8 Cd2 173.8(2) . .
C31 C36 N8 C37 -1.4(4) . .
C35 C36 N8 C37 -179.4(4) . .
C31 C36 N8 Cd2 -173.7(2) . .
C35 C36 N8 Cd2 8.3(6) . .
N6 Cd2 N8 C37 103.0(3) . .
O2 Cd2 N8 C37 -12.9(3) 18_656 .
O3 Cd2 N8 C37 -114.1(3) . .
O4 Cd2 N8 C37 -166.2(3) . .
O1 Cd2 N8 C37 -3.5(3) . .
C20 Cd2 N8 C37 -140.2(3) . .
N6 Cd2 N8 C36 -86.1(3) . .
O2 Cd2 N8 C36 158.0(3) 18_656 .
O3 Cd2 N8 C36 56.8(3) . .
O4 Cd2 N8 C36 4.7(3) . .
O1 Cd2 N8 C36 167.4(3) . .
C20 Cd2 N8 C36 30.7(3) . .
N8 Cd2 O1 C10 -176.1(2) . 18_656
N6 Cd2 O1 C10 73.6(2) . 18_656
O2 Cd2 O1 C10 -4.6(2) 18_656 18_656
O3 Cd2 O1 C10 -88.7(2) . 18_656
O4 Cd2 O1 C10 -51.9(4) . 18_656
C20 Cd2 O1 C10 -79.7(3) . 18_656
O1 C10 O2 Cd2 8.4(4) 17_456 17_456
C9 C10 O2 Cd2 -171.6(3) . 17_456
O4 C20 O3 Cd2 -2.7(4) . .
C19 C20 O3 Cd2 173.0(3) . .
N8 Cd2 O3 C20 -110.8(2) . .
N6 Cd2 O3 C20 12.4(3) . .
O2 Cd2 O3 C20 113.9(2) 18_656 .
O4 Cd2 O3 C20 1.4(2) . .
O1 Cd2 O3 C20 166.8(2) . .
O3 C20 O4 Cd2 2.6(4) . .
C19 C20 O4 Cd2 -172.9(3) . .
N8 Cd2 O4 C20 75.2(2) . .
N6 Cd2 O4 C20 -174.0(2) . .
O2 Cd2 O4 C20 -84.4(2) 18_656 .
O3 Cd2 O4 C20 -1.4(2) . .
O1 Cd2 O4 C20 -45.1(4) . .
O6 C30 O5 Cd1 -2.8(4) . .
C29 C30 O5 Cd1 -179.3(3) . .
N2 Cd1 O5 C30 -106.6(2) . .
N4 Cd1 O5 C30 5.9(3) . .
O8 Cd1 O5 C30 116.2(2) . .
O6 Cd1 O5 C30 1.6(2) . .
O7 Cd1 O5 C30 163.6(2) . .
C40 Cd1 O5 C30 138.5(2) . .
O5 C30 O6 Cd1 3.0(4) . .
C29 C30 O6 Cd1 179.3(3) . .
N2 Cd1 O6 C30 85.0(2) . .
N4 Cd1 O6 C30 -178.8(2) . .
O8 Cd1 O6 C30 -74.3(2) . .
O5 Cd1 O6 C30 -1.6(2) . .
O7 Cd1 O6 C30 -69.4(4) . .
C40 Cd1 O6 C30 -72.5(2) . .
O8 C40 O7 Cd1 -1.6(4) . .
C39 C40 O7 Cd1 179.7(3) . .
N2 Cd1 O7 C40 -160.7(2) . .
N4 Cd1 O7 C40 102.8(2) . .
O8 Cd1 O7 C40 0.9(2) . .
O6 Cd1 O7 C40 -4.8(4) . .
O5 Cd1 O7 C40 -63.2(2) . .
C30 Cd1 O7 C40 -50.8(3) . .
O7 C40 O8 Cd1 1.7(4) . .
C39 C40 O8 Cd1 -179.6(3) . .
N2 Cd1 O8 C40 26.7(3) . .
N4 Cd1 O8 C40 -91.6(2) . .
O6 Cd1 O8 C40 177.3(2) . .
O5 Cd1 O8 C40 126.0(2) . .
O7 Cd1 O8 C40 -0.9(2) . .
C30 Cd1 O8 C40 150.6(2) . .
